data_4037607
loop_
_publ_author_name
'Song, Hongyu'
'Chen, Dong'
'Pi, Chao'
'Cui, Xiuling'
'Wu, Yangjie'

_publ_section_title
;
 Palladium(II)-catalyzed direct regioselectively oxidative acylation of
 azobenzenes with toluene derivatives.
;
_journal_issue 7
_journal_name_full 'The Journal of organic chemistry'
_journal_page_first 2955
_journal_page_last 2962
_journal_paper_doi 10.1021/jo5000219
_journal_volume 79
_journal_year 2014
_chemical_formula_moiety 'C26 H16 Cl2 N2 O2'
_chemical_formula_sum 'C26 H16 Cl2 N2 O2'
_chemical_formula_weight 459.31
_space_group_crystal_system monoclinic
_space_group_IT_number 15
_space_group_name_Hall '-C 2yc'
_space_group_name_H-M_alt 'C 1 2/c 1'
_atom_sites_solution_hydrogens geom
_atom_sites_solution_primary direct
_atom_sites_solution_secondary difmap
_audit_creation_date 2013-09-06
_audit_creation_method
;
  Olex2 1.2
  (compiled Apr 23 2013 17:54:37, GUI svn.r4466)
;
_cell_angle_alpha 90.00
_cell_angle_beta 98.746(5)
_cell_angle_gamma 90.00
_cell_formula_units_Z 4
_cell_length_a 22.2452(12)
_cell_length_b 8.0381(5)
_cell_length_c 12.3549(6)
_cell_measurement_reflns_used 1736
_cell_measurement_temperature 291(2)
_cell_measurement_theta_max 69.8820
_cell_measurement_theta_min 4.0330
_cell_volume 2183.5(2)
_computing_cell_refinement
;
CrysAlisPro, Agilent Technologies,
Version 1.171.36.28 (release 01-02-2013 CrysAlis171 .NET)
(compiled Feb  1 2013,16:14:44)
;
_computing_data_collection
;
CrysAlisPro, Agilent Technologies,
Version 1.171.36.28 (release 01-02-2013 CrysAlis171 .NET)
(compiled Feb  1 2013,16:14:44)
;
_computing_data_reduction
;
CrysAlisPro, Agilent Technologies,
Version 1.171.36.28 (release 01-02-2013 CrysAlis171 .NET)
(compiled Feb  1 2013,16:14:44)
;
_computing_molecular_graphics
;
O. V. Dolomanov, L. J. Bourhis, R. J. Gildea, J. A. K. Howard and H. Puschmann,
OLEX2: a complete structure solution, refinement and analysis program.
J. Appl. Cryst. (2009). 42, 339-341.
;
_computing_publication_material
;
O. V. Dolomanov, L. J. Bourhis, R. J. Gildea, J. A. K. Howard and H. Puschmann,
OLEX2: a complete structure solution, refinement and analysis program.
J. Appl. Cryst. (2009). 42, 339-341.
;
_computing_structure_refinement
;
SHELXL, G.M. Sheldrick, Acta Cryst.
(2008). A64, 112-122
;
_computing_structure_solution
;
SHELXS, G.M. Sheldrick, Acta Cryst.
(2008). A64, 112-122
;
_diffrn_ambient_temperature 291.15
_diffrn_detector_area_resol_mean 16.2312
_diffrn_measured_fraction_theta_full 1.000
_diffrn_measured_fraction_theta_max 1.000
_diffrn_measurement_details
;
#__ type_ start__ end____ width___ exp.time_
  1 omega    1.00   26.00   1.0000    2.0000
omega____ theta____ kappa____ phi______ frames
    -        0.0000   57.0000   90.0000 25

#__ type_ start__ end____ width___ exp.time_
  2 omega   44.00   69.00   1.0000    2.0000
omega____ theta____ kappa____ phi______ frames
    -        0.0000   57.0000   90.0000 25

#__ type_ start__ end____ width___ exp.time_
  3 omega -111.00  -22.00   1.0000    3.5000
omega____ theta____ kappa____ phi______ frames
    -      -42.5000  -57.0000  -90.0000 89

#__ type_ start__ end____ width___ exp.time_
  4 omega   -2.00   25.00   1.0000    3.5000
omega____ theta____ kappa____ phi______ frames
    -      -42.5000   30.0000  -30.0000 27

#__ type_ start__ end____ width___ exp.time_
  5 omega  -15.00   26.00   1.0000    3.5000
omega____ theta____ kappa____ phi______ frames
    -      -42.5000   30.0000 -180.0000 41

#__ type_ start__ end____ width___ exp.time_
  6 omega  -89.00  -63.00   1.0000    3.5000
omega____ theta____ kappa____ phi______ frames
    -      -42.5000 -146.0000   87.0000 26

#__ type_ start__ end____ width___ exp.time_
  7 omega  -92.00  -13.00   1.0000    3.5000
omega____ theta____ kappa____ phi______ frames
    -      -42.5000  -77.0000    0.0000 79

#__ type_ start__ end____ width___ exp.time_
  8 omega  -14.00   29.00   1.0000    3.5000
omega____ theta____ kappa____ phi______ frames
    -      -42.5000   30.0000   60.0000 43

#__ type_ start__ end____ width___ exp.time_
  9 omega  138.00  177.00   1.0000    6.0000
omega____ theta____ kappa____ phi______ frames
    -      112.0000   45.0000 -180.0000 39

#__ type_ start__ end____ width___ exp.time_
 10 omega   52.00   82.00   1.0000    6.0000
omega____ theta____ kappa____ phi______ frames
    -      112.0000  -45.0000  -60.0000 30

#__ type_ start__ end____ width___ exp.time_
 11 omega   51.00   77.00   1.0000    6.0000
omega____ theta____ kappa____ phi______ frames
    -      112.0000  -30.0000 -180.0000 26

#__ type_ start__ end____ width___ exp.time_
 12 omega   42.00  103.00   1.0000    6.0000
omega____ theta____ kappa____ phi______ frames
    -      112.0000  -94.0000   30.0000 61

#__ type_ start__ end____ width___ exp.time_
 13 omega   45.00   98.00   1.0000    6.0000
omega____ theta____ kappa____ phi______ frames
    -      112.0000  -45.0000    0.0000 53

#__ type_ start__ end____ width___ exp.time_
 14 omega   42.00   94.00   1.0000    6.0000
omega____ theta____ kappa____ phi______ frames
    -      112.0000  -45.0000  120.0000 52

#__ type_ start__ end____ width___ exp.time_
 15 omega  137.00  176.00   1.0000    6.0000
omega____ theta____ kappa____ phi______ frames
    -      112.0000   45.0000 -120.0000 39

#__ type_ start__ end____ width___ exp.time_
 16 omega   90.00  129.00   1.0000    6.0000
omega____ theta____ kappa____ phi______ frames
    -      112.0000   45.0000 -120.0000 39

#__ type_ start__ end____ width___ exp.time_
 17 omega   40.00   88.00   1.0000    6.0000
omega____ theta____ kappa____ phi______ frames
    -      112.0000  -30.0000   60.0000 48

#__ type_ start__ end____ width___ exp.time_
 18 omega   53.00  105.00   1.0000    6.0000
omega____ theta____ kappa____ phi______ frames
    -      112.0000  -77.0000   90.0000 52

#__ type_ start__ end____ width___ exp.time_
 19 omega   -4.00   42.00   1.0000    2.0000
omega____ theta____ kappa____ phi______ frames
    -        0.0000  -99.0000  -60.0000 46

#__ type_ start__ end____ width___ exp.time_
 20 omega -113.00  -43.00   1.0000    3.5000
omega____ theta____ kappa____ phi______ frames
    -      -42.5000  -77.0000  120.0000 70

#__ type_ start__ end____ width___ exp.time_
 21 omega   -4.00   98.00   1.0000    3.5000
omega____ theta____ kappa____ phi______ frames
    -       56.0000  -99.0000  -90.0000 102
;
_diffrn_measurement_device_type 'Xcalibur, Eos, Gemini'
_diffrn_measurement_method '\w scans'
_diffrn_orient_matrix_UB_11 -0.0268807000
_diffrn_orient_matrix_UB_12 0.0658645000
_diffrn_orient_matrix_UB_13 0.0995367000
_diffrn_orient_matrix_UB_21 0.0645495000
_diffrn_orient_matrix_UB_22 0.0133046000
_diffrn_orient_matrix_UB_23 0.0654049000
_diffrn_orient_matrix_UB_31 0.0051102000
_diffrn_orient_matrix_UB_32 0.1794694000
_diffrn_orient_matrix_UB_33 -0.0414129000
_diffrn_radiation_monochromator graphite
_diffrn_radiation_type 'Cu K\a'
_diffrn_radiation_wavelength 1.5418
_diffrn_reflns_av_R_equivalents 0.0131
_diffrn_reflns_av_unetI/netI 0.0208
_diffrn_reflns_limit_h_max 26
_diffrn_reflns_limit_h_min -19
_diffrn_reflns_limit_k_max 9
_diffrn_reflns_limit_k_min -6
_diffrn_reflns_limit_l_max 14
_diffrn_reflns_limit_l_min -14
_diffrn_reflns_number 4120
_diffrn_reflns_theta_full 67.05
_diffrn_reflns_theta_max 67.05
_diffrn_reflns_theta_min 4.02
_diffrn_source 'Enhance (Cu) X-ray Source'
_exptl_absorpt_coefficient_mu 2.891
_exptl_absorpt_correction_T_max 1.00000
_exptl_absorpt_correction_T_min 0.68065
_exptl_absorpt_correction_type multi-scan
_exptl_absorpt_process_details
;
CrysAlisPro, Agilent Technologies,
Version 1.171.36.28 (release 01-02-2013 CrysAlis171 .NET)
(compiled Feb  1 2013,16:14:44)
Empirical absorption correction using spherical harmonics,
 implemented in SCALE3 ABSPACK scaling algorithm.
;
_exptl_crystal_colour
;
;
_exptl_crystal_density_diffrn 1.397
_exptl_crystal_density_method 'not measured'
_exptl_crystal_description
;
;
_exptl_crystal_F_000 944
_exptl_crystal_size_max 0.24
_exptl_crystal_size_mid 0.23
_exptl_crystal_size_min 0.2
_refine_diff_density_max 0.293
_refine_diff_density_min -0.320
_refine_diff_density_rms 0.037
_refine_ls_extinction_method none
_refine_ls_goodness_of_fit_ref 1.051
_refine_ls_hydrogen_treatment constr
_refine_ls_matrix_type full
_refine_ls_number_parameters 145
_refine_ls_number_reflns 1955
_refine_ls_number_restraints 0
_refine_ls_restrained_S_all 1.051
_refine_ls_R_factor_all 0.0644
_refine_ls_R_factor_gt 0.0505
_refine_ls_shift/su_max 0.001
_refine_ls_shift/su_mean 0.000
_refine_ls_structure_factor_coef Fsqd
_refine_ls_weighting_details 'calc w=1/[\s^2^(Fo^2^)+(0.0713P)^2^+1.1606P] where P=(Fo^2^+2Fc^2^)/3'
_refine_ls_weighting_scheme calc
_refine_ls_wR_factor_gt 0.1383
_refine_ls_wR_factor_ref 0.1515
_reflns_number_gt 1490
_reflns_number_total 1955
_reflns_threshold_expression >2sigma(I)
_cod_data_source_file jo5000219_si_001.cif
_cod_data_source_block 201309133
_cod_database_code 4037607
_chemical_oxdiff_formula C20H20N4O4Cl1
_reflns_odcompleteness_completeness 99.95
_reflns_odcompleteness_iscentric 1
_reflns_odcompleteness_theta 66.97
_olex2_refinement_description
;
1. Fixed Uiso
 At 1.2 times of:
  All C(H) groups
2.a Aromatic/amide H refined with riding coordinates:
 C1(H1), C2(H2), C4(H4), C5(H5), C10(H10), C11(H11), C12(H12), C13(H13)
;

loop_
_space_group_symop_id
_space_group_symop_operation_xyz
1 'x, y, z'
2 '-x, y, -z+1/2'
3 'x+1/2, y+1/2, z'
4 '-x+1/2, y+1/2, -z+1/2'
5 '-x, -y, -z'
6 'x, -y, z-1/2'
7 '-x+1/2, -y+1/2, -z'
8 'x+1/2, -y+1/2, z-1/2'

loop_
_atom_site_label
_atom_site_type_symbol
_atom_site_fract_x
_atom_site_fract_y
_atom_site_fract_z
_atom_site_U_iso_or_equiv
_atom_site_adp_type
_atom_site_occupancy
_atom_site_symmetry_multiplicity
_atom_site_calc_flag
_atom_site_refinement_flags
Cl1 Cl 0.98431(4) 0.76870(12) 0.54824(9) 0.1149(4) Uani 1 1 d .
O1 O 0.77960(10) 0.4102(3) 0.17266(14) 0.0945(7) Uani 1 1 d .
N1 N 0.75388(9) 0.2730(2) 0.45321(13) 0.0520(5) Uani 1 1 d .
C1 C 0.81679(11) 0.6145(3) 0.43297(17) 0.0585(6) Uani 1 1 d .
H1 H 0.7782 0.6222 0.4527 0.070 Uiso 1 1 calc R
C2 C 0.86560(12) 0.6891(3) 0.4976(2) 0.0656(6) Uani 1 1 d .
H2 H 0.8601 0.7475 0.5603 0.079 Uiso 1 1 calc R
C3 C 0.92246(13) 0.6751(4) 0.4675(2) 0.0731(7) Uani 1 1 d .
C4 C 0.93182(14) 0.5912(4) 0.3752(3) 0.0866(9) Uani 1 1 d .
H4 H 0.9706 0.5836 0.3562 0.104 Uiso 1 1 calc R
C5 C 0.88320(14) 0.5185(4) 0.3111(2) 0.0773(8) Uani 1 1 d .
H5 H 0.8892 0.4617 0.2480 0.093 Uiso 1 1 calc R
C6 C 0.82486(11) 0.5284(3) 0.33900(18) 0.0576(6) Uani 1 1 d .
C7 C 0.77354(13) 0.4530(3) 0.26487(18) 0.0631(6) Uani 1 1 d .
C8 C 0.71188(11) 0.4359(3) 0.29825(16) 0.0564(6) Uani 1 1 d .
C9 C 0.70155(11) 0.3475(3) 0.39124(16) 0.0515(5) Uani 1 1 d .
C10 C 0.64266(12) 0.3260(3) 0.41405(19) 0.0637(6) Uani 1 1 d .
H10 H 0.6359 0.2647 0.4749 0.076 Uiso 1 1 calc R
C11 C 0.59484(13) 0.3955(4) 0.3465(2) 0.0778(8) Uani 1 1 d .
H11 H 0.5555 0.3825 0.3622 0.093 Uiso 1 1 calc R
C12 C 0.60449(15) 0.4851(4) 0.2549(2) 0.0836(8) Uani 1 1 d .
H12 H 0.5717 0.5328 0.2099 0.100 Uiso 1 1 calc R
C13 C 0.66215(14) 0.5036(3) 0.23062(19) 0.0722(7) Uani 1 1 d .
H13 H 0.6682 0.5620 0.1682 0.087 Uiso 1 1 calc R

loop_
_atom_site_aniso_label
_atom_site_aniso_U_11
_atom_site_aniso_U_22
_atom_site_aniso_U_33
_atom_site_aniso_U_23
_atom_site_aniso_U_13
_atom_site_aniso_U_12
Cl1 0.0801(6) 0.1127(7) 0.1476(10) -0.0212(6) 0.0035(5) -0.0114(5)
O1 0.1262(17) 0.1137(16) 0.0501(10) -0.0201(10) 0.0344(10) -0.0207(14)
N1 0.0711(12) 0.0478(10) 0.0385(8) 0.0022(7) 0.0125(8) -0.0019(8)
C1 0.0734(15) 0.0574(13) 0.0475(11) 0.0051(10) 0.0183(10) 0.0005(11)
C2 0.0816(17) 0.0614(15) 0.0550(13) 0.0004(11) 0.0143(12) -0.0062(13)
C3 0.0724(16) 0.0644(16) 0.0824(17) 0.0070(14) 0.0116(13) -0.0019(13)
C4 0.0792(19) 0.0798(19) 0.107(2) -0.0045(18) 0.0346(17) 0.0014(16)
C5 0.097(2) 0.0703(17) 0.0731(17) -0.0044(14) 0.0409(16) 0.0015(16)
C6 0.0801(15) 0.0487(12) 0.0470(11) 0.0074(9) 0.0196(10) 0.0007(11)
C7 0.0969(18) 0.0532(14) 0.0427(11) 0.0044(9) 0.0221(11) 0.0006(12)
C8 0.0810(15) 0.0489(12) 0.0386(10) -0.0024(9) 0.0063(10) -0.0010(11)
C9 0.0692(14) 0.0463(11) 0.0392(10) -0.0039(8) 0.0091(9) -0.0006(10)
C10 0.0755(16) 0.0632(14) 0.0522(12) -0.0026(11) 0.0094(11) -0.0056(12)
C11 0.0696(16) 0.0839(19) 0.0774(17) -0.0071(15) 0.0031(13) -0.0006(14)
C12 0.089(2) 0.0786(19) 0.0752(18) 0.0020(15) -0.0141(15) 0.0082(16)
C13 0.100(2) 0.0649(15) 0.0469(13) 0.0046(11) -0.0025(13) 0.0024(14)

loop_
_atom_type_symbol
_atom_type_description
_atom_type_scat_dispersion_real
_atom_type_scat_dispersion_imag
_atom_type_scat_source
C C 0.0181 0.0091 'International Tables Vol C Tables 4.2.6.8 and 6.1.1.4'
H H 0.0000 0.0000 'International Tables Vol C Tables 4.2.6.8 and 6.1.1.4'
Cl Cl 0.3639 0.7018 'International Tables Vol C Tables 4.2.6.8 and 6.1.1.4'
N N 0.0311 0.0180 'International Tables Vol C Tables 4.2.6.8 and 6.1.1.4'
O O 0.0492 0.0322 'International Tables Vol C Tables 4.2.6.8 and 6.1.1.4'

loop_
_geom_angle_atom_site_label_1
_geom_angle_atom_site_label_2
_geom_angle_atom_site_label_3
_geom_angle
_geom_angle_site_symmetry_1
N1 N1 C9 113.9(2) 7_656
C2 C1 H1 119.7 .
C2 C1 C6 120.7(2) .
C6 C1 H1 119.7 .
C1 C2 H2 120.6 .
C3 C2 C1 118.8(2) .
C3 C2 H2 120.6 .
C2 C3 Cl1 119.2(2) .
C4 C3 Cl1 118.9(2) .
C4 C3 C2 121.9(3) .
C3 C4 H4 120.5 .
C3 C4 C5 119.0(3) .
C5 C4 H4 120.5 .
C4 C5 H5 119.5 .
C4 C5 C6 121.0(3) .
C6 C5 H5 119.5 .
C1 C6 C5 118.6(2) .
C1 C6 C7 122.5(2) .
C5 C6 C7 118.9(2) .
O1 C7 C6 120.7(2) .
O1 C7 C8 117.9(2) .
C6 C7 C8 121.31(19) .
C9 C8 C7 123.0(2) .
C13 C8 C7 118.5(2) .
C13 C8 C9 118.5(2) .
C8 C9 N1 115.6(2) .
C10 C9 N1 123.8(2) .
C10 C9 C8 120.4(2) .
C9 C10 H10 120.2 .
C11 C10 C9 119.6(2) .
C11 C10 H10 120.2 .
C10 C11 H11 119.7 .
C10 C11 C12 120.5(3) .
C12 C11 H11 119.7 .
C11 C12 H12 119.9 .
C13 C12 C11 120.1(3) .
C13 C12 H12 119.9 .
C8 C13 H13 119.6 .
C12 C13 C8 120.8(2) .
C12 C13 H13 119.6 .

loop_
_geom_bond_atom_site_label_1
_geom_bond_atom_site_label_2
_geom_bond_distance
_geom_bond_site_symmetry_2
Cl1 C3 1.742(3) .
O1 C7 1.217(3) .
N1 N1 1.251(3) 7_656
N1 C9 1.424(3) .
C1 H1 0.9300 .
C1 C2 1.383(3) .
C1 C6 1.386(3) .
C2 H2 0.9300 .
C2 C3 1.376(4) .
C3 C4 1.368(4) .
C4 H4 0.9300 .
C4 C5 1.371(4) .
C5 H5 0.9300 .
C5 C6 1.395(4) .
C6 C7 1.480(4) .
C7 C8 1.498(3) .
C8 C9 1.399(3) .
C8 C13 1.391(3) .
C9 C10 1.392(3) .
C10 H10 0.9300 .
C10 C11 1.367(4) .
C11 H11 0.9300 .
C11 C12 1.386(4) .
C12 H12 0.9300 .
C12 C13 1.369(4) .
C13 H13 0.9300 .

loop_
_geom_torsion_atom_site_label_1
_geom_torsion_atom_site_label_2
_geom_torsion_atom_site_label_3
_geom_torsion_atom_site_label_4
_geom_torsion
_geom_torsion_site_symmetry_1
Cl1 C3 C4 C5 -179.5(2) .
O1 C7 C8 C9 125.0(3) .
O1 C7 C8 C13 -51.5(3) .
N1 N1 C9 C8 165.2(2) 7_656
N1 N1 C9 C10 -19.6(3) 7_656
N1 C9 C10 C11 -176.6(2) .
C1 C2 C3 Cl1 179.92(19) .
C1 C2 C3 C4 0.6(4) .
C1 C6 C7 O1 164.1(2) .
C1 C6 C7 C8 -12.4(3) .
C2 C1 C6 C5 0.0(3) .
C2 C1 C6 C7 -177.3(2) .
C2 C3 C4 C5 -0.2(5) .
C3 C4 C5 C6 -0.3(4) .
C4 C5 C6 C1 0.4(4) .
C4 C5 C6 C7 177.8(3) .
C5 C6 C7 O1 -13.2(4) .
C5 C6 C7 C8 170.3(2) .
C6 C1 C2 C3 -0.5(4) .
C6 C7 C8 C9 -58.4(3) .
C6 C7 C8 C13 125.1(2) .
C7 C8 C9 N1 -0.2(3) .
C7 C8 C9 C10 -175.5(2) .
C7 C8 C13 C12 177.1(2) .
C8 C9 C10 C11 -1.7(4) .
C9 C8 C13 C12 0.5(4) .
C9 C10 C11 C12 0.9(4) .
C10 C11 C12 C13 0.6(4) .
C11 C12 C13 C8 -1.3(4) .
C13 C8 C9 N1 176.3(2) .
C13 C8 C9 C10 1.0(3) .
